data_2016362
loop_
_publ_author_name
'Forrester, Jennifer S.'
'Kisi, Erich H.'

_publ_section_title
;
 Monoclinic PZN-8%PT [Pb(Zn~0.3066~Nb~0.6133~Ti~0.08~)O~3~] at 4K
;
_journal_coeditor_code SQ3101
_journal_issue 12
_journal_name_full 'Acta Crystallographica Section C'
_journal_page_first i115
_journal_page_last i118
_journal_paper_doi 10.1107/S0108270107050640
_journal_volume 63
_journal_year 2007
_chemical_formula_iupac 'Pb (Zn0.3066 Nb0.6133 Ti0.08) O3'
_chemical_formula_moiety 'Nb0.61 O3 Pb1 Ti0.08 Zn0.31'
_chemical_formula_sum 'Nb0.61 O3 Pb Ti0.08 Zn0.31'
_chemical_formula_weight 336.06
_chemical_name_common PZN-8%PT
_chemical_name_systematic
;
lead zinc niobium titanium trioxide
;
_space_group_IT_number 8
_symmetry_cell_setting monoclinic
_symmetry_space_group_name_Hall 'C -2y'
_symmetry_space_group_name_H-M 'C 1 m 1'
_cell_angle_alpha 90.0
_cell_angle_beta 90.155(3)
_cell_angle_gamma 90.0
_cell_formula_units_Z 2
_cell_length_a 5.7461(2)
_cell_length_b 5.7278(2)
_cell_length_c 4.0409(3)
_cell_measurement_temperature 4
_cell_volume 132.996(12)
_computing_cell_refinement 'Please complete'
_computing_data_collection 'ISIS in-house software'
_computing_data_reduction 'ISIS in-house software'
_computing_molecular_graphics 'Atoms (Dowty, 2005)'
_computing_publication_material 'enCIFer (Allen <i>et al.</i>,  2004)'
_computing_structure_refinement 'GSAS (Larson & Von Dreele, 1994)'
_computing_structure_solution 'Please complete'
_diffrn_ambient_temperature 4
_diffrn_measurement_device_type powder
_diffrn_radiation_probe neutron
_diffrn_radiation_type neutron
_exptl_absorpt_correction_T_max 1.00000
_exptl_absorpt_correction_T_min 1.00000
_exptl_absorpt_process_details
;
GSAS absorption/surface roughness correction: function number 0
No correction is applied.
;
_exptl_crystal_density_meas 8.392
_refine_ls_goodness_of_fit_all 1.28
_refine_ls_matrix_type full
_refine_ls_number_parameters 34
_refine_ls_number_restraints 0
_refine_ls_shift/su_max 0.43
_refine_ls_shift/su_mean 0.10
_reflns_number_total 254
_cod_data_source_file sq3101.cif
_cod_data_source_block I
_cod_depositor_comments
;
The following automatic conversions were performed:
'_geom_bond_publ_flag' value 'N' changed to 'n' according to
'/home/saulius/struct/CIF-dictionaries/cif_core.dic' dictionary named
'cif_core.dic' version 2.4.1 from 2010-06-29 (39
times).

'_geom_angle_publ_flag' value 'N' changed to 'n' according to
'/home/saulius/struct/CIF-dictionaries/cif_core.dic' dictionary named
'cif_core.dic' version 2.4.1 from 2010-06-29 (22 times).

Automatic conversion script
Id: cif_fix_enum 1527 2010-12-29 10:47:43Z saulius 

The following automatic conversions were performed:

'_geom_bond_publ_flag' value 'N' changed to 'n' according to
/home/saulius/struct/CIF-dictionaries/cif_core.dic dictionary named
'cif_core.dic' version 2.4.1 from 2010-06-29 (39
times).

'_geom_angle_publ_flag' value 'N' changed to 'n' according
to /home/saulius/struct/CIF-dictionaries/cif_core.dic dictionary
named 'cif_core.dic' version 2.4.1 from 2010-06-29 (22 times).

Automatic conversion script
Id: cif_fix_values 1715 2011-07-08 13:25:40Z adriana 
;
_cod_original_cell_volume 132.995(10)
_cod_original_sg_symbol_H-M 'C m'
_cod_original_formula_sum 'Nb0.61 O3 Pb1 Ti0.08 Zn0.31'
_cod_database_code 2016362
_cod_database_fobs_code 2016362

loop_
_symmetry_equiv_pos_site_id
_symmetry_equiv_pos_as_xyz
1 +x,+y,+z
2 +x,-y,+z
101 +x+1/2,+y+1/2,+z
102 +x+1/2,-y+1/2,+z

loop_
_atom_site_type_symbol
_atom_site_label
_atom_site_fract_x
_atom_site_fract_y
_atom_site_fract_z
_atom_site_U_iso_or_equiv
_atom_site_thermal_displace_type
_atom_site_occupancy
Pb Pb1 0.0 0.0 0.0 0.0450(9) Uiso 1.0
Zn Zn1 0.4688(9) 0.0 0.4787(9) 0.0240(9) Uiso 0.30666
Nb Nb1 0.4688(9) 0.0 0.4787(9) 0.0240(9) Uiso 0.61333
Ti Ti1 0.4688(9) 0.0 0.4787(9) 0.0240(9) Uiso 0.08
O O1 0.4235(12) 0.0 0.009(4) 0.00835 Uiso 1.0
O O2 0.240(2) 0.2453(13) 0.478(3) 0.02563 Uiso 1.0

loop_
_atom_type_symbol
_atom_type_scat_source
Pb International_Tables_Vol_C
Zn International_Tables_Vol_C
Nb International_Tables_Vol_C
O International_Tables_Vol_C
Ti International_Tables_Vol_C

loop_
_geom_angle_atom_site_label_1
_geom_angle_atom_site_label_2
_geom_angle_atom_site_label_3
_geom_angle_site_symmetry_1
_geom_angle_site_symmetry_3
_geom_angle
_geom_angle_publ_flag
O1 Zn1 O1 1_555 1_556 165.3(4) n
O1 Zn1 O2 1_555 1_555 84.7(4) n
O1 Zn1 O2 1_555 2_555 84.7(4) n
O1 Zn1 O2 1_555 101_545 95.1(3) n
O1 Zn1 O2 1_555 102_555 95.1(3) n
O1 Zn1 O2 1_556 1_555 85.5(3) n
O1 Zn1 O2 1_556 2_555 85.5(3) n
O1 Zn1 O2 1_556 101_545 96.5(4) n
O1 Zn1 O2 1_556 102_555 96.5(4) n
O2 Zn1 O2 1_555 2_555 93.8(4) n
O2 Zn1 O2 1_555 101_545 176.6(5) n
O2 Zn1 O2 2_555 102_555 176.6(5) n
O2 Zn1 O2 1_555 102_555 90.02(3) n
O2 Zn1 O2 2_555 101_545 90.02(3) n
O2 Zn1 O2 101_545 102_555 87.0(3) n
Pb1 O1 Zn1 1_555 1_554 96.2(5) n
Pb1 O1 Zn1 1_555 1_555 98.5(5) n
Pb1 O1 Zn1 1_555 1_555 98.5(5) n
Zn1 O1 Zn1 1_554 1_555 165.3(4) n
Zn1 O1 Nb1 1_555 1_554 165.3(4) n
Zn1 O2 Zn1 1_555 101_455 176.6(5) n
Zn1 O2 Nb1 101_455 1_556 176.6(5) n

loop_
_geom_bond_atom_site_label_1
_geom_bond_atom_site_label_2
_geom_bond_site_symmetry_2
_geom_bond_distance
_geom_bond_publ_flag
Pb1 Zn1 1_455 3.616(2) n
Zn1 Pb1 1_655 3.616(2) n
Zn1 O2 1_555 1.921(8) n
Zn1 O2 2_555 1.921(8) n
O2 Zn1 1_555 1.921(8) n
Zn1 O1 1_555 1.915(16) n
O1 Zn1 1_555 1.915(16) n
Zn1 O1 1_556 2.159(16) n
O1 Zn1 1_554 2.159(16) n
Zn1 O2 101_545 2.138(8) n
Zn1 O2 102_555 2.138(8) n
O2 Zn1 101_455 2.138(8) n
Pb1 O1 1_555 2.434(7) n
Pb1 O2 1_555 2.755(11) n
Pb1 O2 2_555 2.755(11) n
Pb1 O2 101_445 2.840(10) n
Pb1 O2 102_455 2.840(10) n
O2 Pb1 101_555 2.840(10) n
Pb1 O2 1_554 2.888(11) n
Pb1 O2 2_554 2.888(11) n
O2 Pb1 1_556 2.888(11) n
Pb1 O1 101_445 2.900(8) n
Pb1 O1 101_455 2.900(8) n
O1 Pb1 101_545 2.900(8) n
O1 Pb1 101_555 2.900(8) n
Pb1 O2 101_444 2.992(7) n
Pb1 O2 102_454 2.992(7) n
O2 Pb1 101_556 2.992(7) n
Pb1 Zn1 1_555 3.312(5) n
Pb1 Zn1 1_554 3.426(2) n
Zn1 Pb1 1_556 3.426(2) n
Zn1 Pb1 101_545 3.463(2) n
Zn1 Pb1 101_555 3.463(2) n
Pb1 Zn1 101_445 3.463(2) n
Pb1 Zn1 101_455 3.463(2) n
Pb1 Zn1 101_444 3.557(2) n
Pb1 Zn1 101_454 3.557(2) n
Zn1 Pb1 101_546 3.557(2) n
Zn1 Pb1 101_556 3.557(2) n
